data_7106068
loop_
_publ_author_name
'Ahmed Al-Harbi'
'Wesley Sattler'
'Aaron Sattler'
'Gerard Parkin'

_publ_section_title
;
 Synthesis and Structural Characterization of
 Tris(2-oxo-1-t-butylimidazolyl) and Tris(2-oxo-1-methylbenzimidazolyl)
 hydroborato Complexes: A New Class of Tripodal Oxygen Donor Ligand
;
_journal_name_full Chem.Commun.
_journal_page_first 3123
_journal_paper_doi 10.1039/c0cc03943h
_journal_volume 47
_journal_year 2011
_chemical_formula_sum 'C35 H33 B Cl2 N6 O3 Zr'
_chemical_formula_weight 758.60
_chemical_name_systematic
;
?
;
_space_group_IT_number 2
_symmetry_cell_setting triclinic
_symmetry_space_group_name_Hall '-P 1'
_symmetry_space_group_name_H-M 'P -1'
_atom_sites_solution_hydrogens geom
_atom_sites_solution_primary direct
_atom_sites_solution_secondary difmap
_audit_creation_method SHELXL-97
_cell_angle_alpha 69.229(2)
_cell_angle_beta 72.820(2)
_cell_angle_gamma 71.988(2)
_cell_formula_units_Z 2
_cell_length_a 10.0122(17)
_cell_length_b 12.326(2)
_cell_length_c 15.991(3)
_cell_measurement_reflns_used 7908
_cell_measurement_temperature 125(2)
_cell_measurement_theta_max 30.42
_cell_measurement_theta_min 2.19
_cell_volume 1716.1(5)
_computing_cell_refinement 'Bruker SAINT'
_computing_data_collection 'Bruker APEX2'
_computing_data_reduction 'Bruker SAINT'
_computing_molecular_graphics 'Bruker SHELXTL'
_computing_publication_material 'Bruker SHELXTL'
_computing_structure_refinement 'SHELXL-97 (Sheldrick, 2008)'
_computing_structure_solution 'SHELXS-97 (Sheldrick, 2008)'
_diffrn_ambient_temperature 125(2)
_diffrn_measured_fraction_theta_full 0.993
_diffrn_measured_fraction_theta_max 0.993
_diffrn_measurement_device_type 'Bruker APEX-II CCD'
_diffrn_measurement_method '\f and \w scans'
_diffrn_radiation_monochromator graphite
_diffrn_radiation_source 'fine-focus sealed tube'
_diffrn_radiation_type MoK\a
_diffrn_radiation_wavelength 0.71073
_diffrn_reflns_av_R_equivalents 0.0722
_diffrn_reflns_av_sigmaI/netI 0.1005
_diffrn_reflns_limit_h_max 14
_diffrn_reflns_limit_h_min -14
_diffrn_reflns_limit_k_max 17
_diffrn_reflns_limit_k_min -17
_diffrn_reflns_limit_l_max 22
_diffrn_reflns_limit_l_min -22
_diffrn_reflns_number 28027
_diffrn_reflns_theta_full 30.61
_diffrn_reflns_theta_max 30.61
_diffrn_reflns_theta_min 1.39
_exptl_absorpt_coefficient_mu 0.521
_exptl_absorpt_correction_T_max 0.9948
_exptl_absorpt_correction_T_min 0.9120
_exptl_absorpt_correction_type empirical
_exptl_absorpt_process_details sadabs
_exptl_crystal_colour COLORLESS
_exptl_crystal_density_diffrn 1.468
_exptl_crystal_density_method 'not measured'
_exptl_crystal_description PLATE
_exptl_crystal_F_000 776
_exptl_crystal_size_max 0.18
_exptl_crystal_size_mid 0.04
_exptl_crystal_size_min 0.01
_refine_diff_density_max 0.496
_refine_diff_density_min -0.514
_refine_diff_density_rms 0.103
_refine_ls_extinction_method none
_refine_ls_goodness_of_fit_ref 1.002
_refine_ls_hydrogen_treatment mixed
_refine_ls_matrix_type full
_refine_ls_number_parameters 439
_refine_ls_number_reflns 10491
_refine_ls_number_restraints 0
_refine_ls_restrained_S_all 1.002
_refine_ls_R_factor_all 0.0939
_refine_ls_R_factor_gt 0.0483
_refine_ls_shift/su_max 0.001
_refine_ls_shift/su_mean 0.000
_refine_ls_structure_factor_coef Fsqd
_refine_ls_weighting_details 'calc w=1/[\s^2^(Fo^2^)+(0.0290P)^2^+0.0000P] where P=(Fo^2^+2Fc^2^)/3'
_refine_ls_weighting_scheme calc
_refine_ls_wR_factor_gt 0.0798
_refine_ls_wR_factor_ref 0.0922
_reflns_number_gt 6878
_reflns_number_total 10491
_reflns_threshold_expression >2sigma(I)
_cod_data_source_file C0CC03943H.TXT
_cod_data_source_block cpzrtos10
_cod_depositor_comments
;
The following automatic conversions were performed:

'_symmetry_cell_setting' value 'Triclinic' changed to 'triclinic'
according to the built-in table from CIF Core dictionary named
'cif_core.dic' version 2.4.1 from
2010-06-29.

'_exptl_absorpt_correction_type' value 'EMPIRICAL'
changed to 'empirical' according to the built-in table from CIF Core
dictionary named 'cif_core.dic' version 2.4.1 from 2010-06-29.

Automatic conversion script
Id: cif_fix_values 1646 2011-03-28 12:23:43Z adriana 
;
_cod_original_cell_volume 1716.0(5)
_cod_original_sg_symbol_H-M P-1
_cod_database_code 7106068

loop_
_symmetry_equiv_pos_as_xyz
'x, y, z'
'-x, -y, -z'

loop_
_atom_site_label
_atom_site_type_symbol
_atom_site_fract_x
_atom_site_fract_y
_atom_site_fract_z
_atom_site_U_iso_or_equiv
_atom_site_adp_type
_atom_site_occupancy
_atom_site_symmetry_multiplicity
_atom_site_calc_flag
_atom_site_refinement_flags
_atom_site_disorder_assembly
_atom_site_disorder_group
Zr Zr 0.22896(3) 0.17182(2) 0.096671(17) 0.01468(7) Uani 1 1 d . . .
Cl1 Cl 0.46355(7) 0.23117(6) 0.04395(4) 0.02218(14) Uani 1 1 d . . .
Cl2 Cl 0.33170(7) -0.03529(5) 0.17990(4) 0.02095(14) Uani 1 1 d . . .
B B -0.0473(3) 0.3520(3) 0.27492(19) 0.0155(6) Uani 1 1 d . . .
H1 H -0.124(3) 0.403(2) 0.3216(17) 0.019 Uiso 1 1 d . . .
N12 N 0.1891(2) 0.52073(19) 0.07780(14) 0.0194(5) Uani 1 1 d . . .
N11 N 0.0423(2) 0.43815(17) 0.20146(14) 0.0140(4) Uani 1 1 d . . .
N22 N -0.2196(2) 0.18267(18) 0.20345(14) 0.0163(4) Uani 1 1 d . . .
N21 N -0.1378(2) 0.30903(18) 0.23487(14) 0.0146(4) Uani 1 1 d . . .
N32 N 0.2348(2) 0.10125(19) 0.37480(14) 0.0170(5) Uani 1 1 d . . .
N31 N 0.0491(2) 0.24505(18) 0.33187(13) 0.0136(4) Uani 1 1 d . . .
O1 O 0.12114(18) 0.35641(15) 0.07892(11) 0.0181(4) Uani 1 1 d . . .
O2 O 0.02561(17) 0.14624(15) 0.19057(11) 0.0162(4) Uani 1 1 d . . .
O3 O 0.25027(17) 0.20163(15) 0.21979(11) 0.0151(4) Uani 1 1 d . . .
C1 C 0.2941(3) 0.0641(3) -0.0241(2) 0.0310(7) Uani 1 1 d . . .
H1A H 0.3709 -0.0101 -0.0263 0.037 Uiso 1 1 calc R . .
C2 C 0.1482(3) 0.0682(3) 0.0168(2) 0.0286(7) Uani 1 1 d . . .
H2A H 0.1036 -0.0022 0.0471 0.034 Uiso 1 1 calc R . .
C3 C 0.0733(3) 0.1880(3) -0.00693(18) 0.0265(7) Uani 1 1 d . . .
H3A H -0.0335 0.2171 0.0038 0.032 Uiso 1 1 calc R . .
C4 C 0.1727(3) 0.2568(3) -0.06216(18) 0.0291(7) Uani 1 1 d . . .
H4A H 0.1485 0.3434 -0.0961 0.035 Uiso 1 1 calc R . .
C5 C 0.3086(3) 0.1800(3) -0.07310(18) 0.0294(7) Uani 1 1 d . . .
H5A H 0.3980 0.2030 -0.1153 0.035 Uiso 1 1 calc R . .
C11 C 0.2753(3) 0.5440(3) -0.01433(19) 0.0319(7) Uani 1 1 d . . .
H11A H 0.3288 0.4683 -0.0270 0.048 Uiso 1 1 calc R . .
H11B H 0.3429 0.5906 -0.0203 0.048 Uiso 1 1 calc R . .
H11C H 0.2125 0.5890 -0.0580 0.048 Uiso 1 1 calc R . .
C12 C 0.1183(3) 0.4316(2) 0.11767(17) 0.0165(5) Uani 1 1 d . . .
C13 C 0.1603(3) 0.5868(2) 0.13823(18) 0.0203(6) Uani 1 1 d . . .
C14 C 0.0679(3) 0.5353(2) 0.21621(18) 0.0178(5) Uani 1 1 d . . .
C15 C 0.0208(3) 0.5788(2) 0.2911(2) 0.0246(6) Uani 1 1 d . . .
H15A H -0.0414 0.5433 0.3447 0.029 Uiso 1 1 calc R . .
C16 C 0.0684(3) 0.6766(3) 0.2843(2) 0.0322(7) Uani 1 1 d . . .
H16A H 0.0372 0.7094 0.3343 0.039 Uiso 1 1 calc R . .
C17 C 0.1606(3) 0.7278(3) 0.2062(2) 0.0333(7) Uani 1 1 d . . .
H17A H 0.1915 0.7944 0.2042 0.040 Uiso 1 1 calc R . .
C18 C 0.2086(3) 0.6840(2) 0.1313(2) 0.0280(7) Uani 1 1 d . . .
H18A H 0.2715 0.7190 0.0778 0.034 Uiso 1 1 calc R . .
C21 C -0.2227(3) 0.0803(2) 0.1797(2) 0.0278(7) Uani 1 1 d . . .
H21A H -0.1262 0.0284 0.1730 0.042 Uiso 1 1 calc R . .
H21B H -0.2550 0.1075 0.1219 0.042 Uiso 1 1 calc R . .
H21C H -0.2891 0.0360 0.2282 0.042 Uiso 1 1 calc R . .
C22 C -0.1001(3) 0.2094(2) 0.20812(16) 0.0142(5) Uani 1 1 d . . .
C23 C -0.3383(3) 0.2687(2) 0.22701(17) 0.0179(5) Uani 1 1 d . . .
C24 C -0.2870(3) 0.3494(2) 0.24515(16) 0.0157(5) Uani 1 1 d . . .
C25 C -0.3780(3) 0.4507(2) 0.26587(17) 0.0210(6) Uani 1 1 d . . .
H25A H -0.3432 0.5069 0.2768 0.025 Uiso 1 1 calc R . .
C26 C -0.5232(3) 0.4660(3) 0.26985(19) 0.0284(7) Uani 1 1 d . . .
H26A H -0.5895 0.5341 0.2844 0.034 Uiso 1 1 calc R . .
C27 C -0.5738(3) 0.3839(3) 0.25305(19) 0.0279(7) Uani 1 1 d . . .
H27A H -0.6739 0.3971 0.2571 0.034 Uiso 1 1 calc R . .
C28 C -0.4825(3) 0.2845(3) 0.23072(18) 0.0247(6) Uani 1 1 d . . .
H28A H -0.5169 0.2292 0.2184 0.030 Uiso 1 1 calc R . .
C31 C 0.3755(3) 0.0208(2) 0.37031(19) 0.0235(6) Uani 1 1 d . . .
H31A H 0.4209 0.0243 0.3064 0.035 Uiso 1 1 calc R . .
H31B H 0.3657 -0.0607 0.4050 0.035 Uiso 1 1 calc R . .
H31C H 0.4352 0.0444 0.3966 0.035 Uiso 1 1 calc R . .
C32 C 0.1822(3) 0.1838(2) 0.30200(17) 0.0146(5) Uani 1 1 d . . .
C33 C 0.1313(3) 0.1083(2) 0.45380(17) 0.0176(5) Uani 1 1 d . . .
C34 C 0.0141(3) 0.1981(2) 0.42730(16) 0.0157(5) Uani 1 1 d . . .
C35 C -0.1094(3) 0.2247(2) 0.49032(18) 0.0200(6) Uani 1 1 d . . .
H35A H -0.1894 0.2859 0.4723 0.024 Uiso 1 1 calc R . .
C36 C -0.1121(3) 0.1585(2) 0.58110(18) 0.0232(6) Uani 1 1 d . . .
H36A H -0.1958 0.1748 0.6261 0.028 Uiso 1 1 calc R . .
C37 C 0.0042(3) 0.0693(2) 0.60767(18) 0.0247(6) Uani 1 1 d . . .
H37A H -0.0013 0.0258 0.6705 0.030 Uiso 1 1 calc R . .
C38 C 0.1284(3) 0.0420(2) 0.54453(18) 0.0228(6) Uani 1 1 d . . .
H38A H 0.2082 -0.0195 0.5626 0.027 Uiso 1 1 calc R . .
C51 C 0.6361(5) 0.7271(4) 0.4741(3) 0.0614(12) Uani 1 1 d . . .
H51A H 0.6653 0.7276 0.5253 0.074 Uiso 1 1 calc R . .
C52 C 0.6991(4) 0.7840(3) 0.3869(3) 0.0493(10) Uani 1 1 d . . .
H52A H 0.7714 0.8246 0.3774 0.059 Uiso 1 1 calc R . .
C53 C 0.6561(4) 0.7815(3) 0.3136(2) 0.0368(8) Uani 1 1 d . . .
H53A H 0.6991 0.8204 0.2532 0.044 Uiso 1 1 calc R . .
C54 C 0.5520(3) 0.7235(3) 0.3270(2) 0.0335(7) Uani 1 1 d . . .
H54A H 0.5226 0.7228 0.2759 0.040 Uiso 1 1 calc R . .
C55 C 0.4899(4) 0.6664(3) 0.4134(2) 0.0432(9) Uani 1 1 d . . .
H55A H 0.4188 0.6248 0.4224 0.052 Uiso 1 1 calc R . .
C56 C 0.5304(5) 0.6692(4) 0.4870(3) 0.0608(12) Uani 1 1 d . . .
H56A H 0.4856 0.6311 0.5473 0.073 Uiso 1 1 calc R . .

loop_
_atom_site_aniso_label
_atom_site_aniso_U_11
_atom_site_aniso_U_22
_atom_site_aniso_U_33
_atom_site_aniso_U_23
_atom_site_aniso_U_13
_atom_site_aniso_U_12
Zr 0.01370(12) 0.01644(13) 0.01322(13) -0.00535(10) -0.00277(9) -0.00133(10)
Cl1 0.0182(3) 0.0266(4) 0.0197(3) -0.0065(3) 0.0012(3) -0.0075(3)
Cl2 0.0220(3) 0.0161(3) 0.0241(3) -0.0053(3) -0.0072(3) -0.0018(3)
B 0.0173(14) 0.0169(15) 0.0122(14) -0.0039(11) -0.0015(11) -0.0057(12)
N12 0.0184(11) 0.0164(11) 0.0181(12) -0.0001(9) -0.0015(9) -0.0047(9)
N11 0.0145(10) 0.0130(10) 0.0149(11) -0.0040(8) -0.0035(8) -0.0032(8)
N22 0.0150(11) 0.0183(11) 0.0177(11) -0.0043(9) -0.0043(9) -0.0071(9)
N21 0.0123(10) 0.0151(11) 0.0166(11) -0.0042(9) -0.0035(8) -0.0031(8)
N32 0.0163(11) 0.0194(11) 0.0162(11) -0.0059(9) -0.0053(9) -0.0027(9)
N31 0.0123(10) 0.0165(11) 0.0119(10) -0.0032(8) -0.0017(8) -0.0051(8)
O1 0.0214(10) 0.0165(9) 0.0139(9) -0.0037(7) -0.0034(7) -0.0020(8)
O2 0.0120(9) 0.0160(9) 0.0195(9) -0.0055(7) -0.0034(7) -0.0012(7)
O3 0.0140(9) 0.0194(9) 0.0129(9) -0.0055(7) -0.0012(7) -0.0058(7)
C1 0.0301(17) 0.0398(19) 0.0283(16) -0.0263(15) -0.0117(13) 0.0094(14)
C2 0.0364(17) 0.0343(17) 0.0264(16) -0.0170(13) -0.0119(13) -0.0088(14)
C3 0.0206(14) 0.0399(18) 0.0209(15) -0.0141(13) -0.0096(12) 0.0015(13)
C4 0.0370(18) 0.0319(17) 0.0157(14) -0.0061(12) -0.0117(13) 0.0007(14)
C5 0.0296(16) 0.048(2) 0.0132(14) -0.0139(13) -0.0023(12) -0.0085(15)
C11 0.0348(18) 0.0253(16) 0.0210(15) 0.0013(12) 0.0065(13) -0.0079(13)
C12 0.0146(12) 0.0144(13) 0.0168(13) -0.0009(10) -0.0054(10) -0.0002(10)
C13 0.0182(13) 0.0144(13) 0.0247(15) -0.0003(11) -0.0076(11) -0.0022(11)
C14 0.0191(13) 0.0137(12) 0.0228(14) -0.0035(11) -0.0101(11) -0.0034(10)
C15 0.0229(15) 0.0262(15) 0.0287(16) -0.0120(13) -0.0034(12) -0.0083(12)
C16 0.0353(18) 0.0300(17) 0.0408(19) -0.0193(15) -0.0085(15) -0.0096(14)
C17 0.0342(18) 0.0199(15) 0.052(2) -0.0077(15) -0.0162(16) -0.0106(13)
C18 0.0239(15) 0.0203(15) 0.0376(18) 0.0001(13) -0.0104(13) -0.0083(12)
C21 0.0277(16) 0.0261(16) 0.0372(17) -0.0134(13) -0.0080(13) -0.0104(13)
C22 0.0145(12) 0.0165(13) 0.0121(12) -0.0025(10) -0.0031(10) -0.0056(10)
C23 0.0150(13) 0.0205(14) 0.0152(13) -0.0019(11) -0.0030(10) -0.0038(11)
C24 0.0115(12) 0.0218(14) 0.0122(12) -0.0025(10) -0.0036(10) -0.0033(10)
C25 0.0190(14) 0.0245(15) 0.0193(14) -0.0062(11) -0.0075(11) -0.0014(11)
C26 0.0214(15) 0.0318(16) 0.0262(16) -0.0103(13) -0.0081(12) 0.0072(13)
C27 0.0130(13) 0.0410(18) 0.0275(16) -0.0102(14) -0.0065(12) -0.0005(13)
C28 0.0197(14) 0.0335(17) 0.0221(15) -0.0035(12) -0.0073(12) -0.0102(12)
C31 0.0199(14) 0.0249(15) 0.0259(15) -0.0075(12) -0.0084(12) -0.0018(12)
C32 0.0155(12) 0.0149(12) 0.0158(13) -0.0050(10) -0.0035(10) -0.0060(10)
C33 0.0224(14) 0.0193(13) 0.0161(13) -0.0068(11) -0.0042(11) -0.0092(11)
C34 0.0210(13) 0.0152(13) 0.0135(12) -0.0029(10) -0.0054(10) -0.0073(10)
C35 0.0231(14) 0.0206(14) 0.0204(14) -0.0087(11) -0.0036(11) -0.0086(11)
C36 0.0296(16) 0.0251(15) 0.0152(13) -0.0076(11) 0.0044(11) -0.0134(12)
C37 0.0383(17) 0.0254(15) 0.0136(13) -0.0019(11) -0.0030(12) -0.0183(13)
C38 0.0343(16) 0.0197(14) 0.0171(14) -0.0023(11) -0.0094(12) -0.0097(12)
C51 0.070(3) 0.074(3) 0.039(2) -0.027(2) -0.025(2) 0.010(2)
C52 0.040(2) 0.059(3) 0.059(3) -0.035(2) -0.0078(19) -0.0068(19)
C53 0.046(2) 0.0314(18) 0.0296(18) -0.0114(14) 0.0038(15) -0.0125(16)
C54 0.0413(19) 0.0261(16) 0.0326(18) -0.0124(14) -0.0096(15) -0.0005(14)
C55 0.044(2) 0.0323(19) 0.040(2) -0.0083(16) 0.0063(16) -0.0068(16)
C56 0.076(3) 0.058(3) 0.024(2) -0.0015(18) -0.001(2) -0.003(2)

loop_
_atom_type_symbol
_atom_type_description
_atom_type_scat_dispersion_real
_atom_type_scat_dispersion_imag
_atom_type_scat_source
C C 0.0033 0.0016 'International Tables Vol C Tables 4.2.6.8 and 6.1.1.4'
H H 0.0000 0.0000 'International Tables Vol C Tables 4.2.6.8 and 6.1.1.4'
B B 0.0013 0.0007 'International Tables Vol C Tables 4.2.6.8 and 6.1.1.4'
N N 0.0061 0.0033 'International Tables Vol C Tables 4.2.6.8 and 6.1.1.4'
O O 0.0106 0.0060 'International Tables Vol C Tables 4.2.6.8 and 6.1.1.4'
Cl Cl 0.1484 0.1585 'International Tables Vol C Tables 4.2.6.8 and 6.1.1.4'
Zr Zr -2.9673 0.5597 'International Tables Vol C Tables 4.2.6.8 and 6.1.1.4'

loop_
_geom_angle_atom_site_label_1
_geom_angle_atom_site_label_2
_geom_angle_atom_site_label_3
_geom_angle
_geom_angle_site_symmetry_1
_geom_angle_site_symmetry_3
_geom_angle_publ_flag
O1 Zr O2 81.88(6) . . ?
O1 Zr O3 78.08(6) . . ?
O2 Zr O3 77.51(6) . . ?
O1 Zr Cl2 157.05(5) . . ?
O2 Zr Cl2 86.14(5) . . ?
O3 Zr Cl2 80.26(5) . . ?
O1 Zr Cl1 88.99(5) . . ?
O2 Zr Cl1 155.19(5) . . ?
O3 Zr Cl1 78.05(5) . . ?
Cl2 Zr Cl1 93.89(2) . . ?
O1 Zr C3 82.06(8) . . ?
O2 Zr C3 76.86(8) . . ?
O3 Zr C3 149.43(8) . . ?
Cl2 Zr C3 114.19(7) . . ?
Cl1 Zr C3 124.81(7) . . ?
O1 Zr C2 114.46(8) . . ?
O2 Zr C2 80.70(8) . . ?
O3 Zr C2 152.98(8) . . ?
Cl2 Zr C2 82.54(7) . . ?
Cl1 Zr C2 123.95(7) . . ?
C3 Zr C2 32.46(9) . . ?
O1 Zr C4 72.23(8) . . ?
O2 Zr C4 105.51(8) . . ?
O3 Zr C4 149.25(8) . . ?
Cl2 Zr C4 130.16(7) . . ?
Cl1 Zr C4 93.41(7) . . ?
C3 Zr C4 32.15(9) . . ?
C2 Zr C4 53.31(10) . . ?
O1 Zr C1 125.04(8) . . ?
O2 Zr C1 112.01(9) . . ?
O3 Zr C1 155.13(8) . . ?
Cl2 Zr C1 77.65(7) . . ?
Cl1 Zr C1 92.13(7) . . ?
C3 Zr C1 53.34(9) . . ?
C2 Zr C1 32.29(9) . . ?
C4 Zr C1 52.85(10) . . ?
O1 Zr C5 97.64(8) . . ?
O2 Zr C5 129.09(8) . . ?
O3 Zr C5 152.64(8) . . ?
Cl2 Zr C5 105.10(7) . . ?
Cl1 Zr C5 74.84(7) . . ?
C3 Zr C5 52.99(9) . . ?
C2 Zr C5 53.02(10) . . ?
C4 Zr C5 31.79(9) . . ?
C1 Zr C5 31.68(10) . . ?
H1 B N31 108.0(13) . . ?
H1 B N21 107.0(13) . . ?
N31 B N21 110.8(2) . . ?
H1 B N11 106.6(13) . . ?
N31 B N11 111.0(2) . . ?
N21 B N11 113.2(2) . . ?
C12 N12 C13 108.7(2) . . ?
C12 N12 C11 124.5(2) . . ?
C13 N12 C11 126.7(2) . . ?
C12 N11 C14 107.4(2) . . ?
C12 N11 B 128.8(2) . . ?
C14 N11 B 123.6(2) . . ?
C22 N22 C23 108.4(2) . . ?
C22 N22 C21 126.0(2) . . ?
C23 N22 C21 125.7(2) . . ?
C22 N21 C24 107.2(2) . . ?
C22 N21 B 127.4(2) . . ?
C24 N21 B 123.2(2) . . ?
C32 N32 C33 108.4(2) . . ?
C32 N32 C31 125.7(2) . . ?
C33 N32 C31 125.9(2) . . ?
C32 N31 C34 107.6(2) . . ?
C32 N31 B 127.8(2) . . ?
C34 N31 B 124.5(2) . . ?
C12 O1 Zr 132.31(16) . . ?
C22 O2 Zr 137.14(16) . . ?
C32 O3 Zr 135.07(15) . . ?
C5 C1 C2 108.2(3) . . ?
C5 C1 Zr 75.18(16) . . ?
C2 C1 Zr 72.82(15) . . ?
C3 C2 C1 107.6(3) . . ?
C3 C2 Zr 73.64(15) . . ?
C1 C2 Zr 74.89(16) . . ?
C4 C3 C2 108.0(3) . . ?
C4 C3 Zr 75.09(16) . . ?
C2 C3 Zr 73.90(15) . . ?
C3 C4 C5 108.1(3) . . ?
C3 C4 Zr 72.76(15) . . ?
C5 C4 Zr 75.13(16) . . ?
C1 C5 C4 108.1(3) . . ?
C1 C5 Zr 73.13(16) . . ?
C4 C5 Zr 73.08(15) . . ?
O1 C12 N11 126.3(2) . . ?
O1 C12 N12 123.9(2) . . ?
N11 C12 N12 109.8(2) . . ?
C18 C13 N12 131.4(3) . . ?
C18 C13 C14 122.0(3) . . ?
N12 C13 C14 106.6(2) . . ?
C15 C14 C13 121.2(2) . . ?
C15 C14 N11 131.2(2) . . ?
C13 C14 N11 107.5(2) . . ?
C14 C15 C16 117.0(3) . . ?
C15 C16 C17 121.6(3) . . ?
C18 C17 C16 121.6(3) . . ?
C13 C18 C17 116.7(3) . . ?
O2 C22 N21 127.0(2) . . ?
O2 C22 N22 123.1(2) . . ?
N21 C22 N22 109.9(2) . . ?
C28 C23 N22 131.4(3) . . ?
C28 C23 C24 121.9(2) . . ?
N22 C23 C24 106.7(2) . . ?
C25 C24 C23 121.5(2) . . ?
C25 C24 N21 130.6(2) . . ?
C23 C24 N21 107.9(2) . . ?
C24 C25 C26 116.4(3) . . ?
C25 C26 C27 121.7(3) . . ?
C28 C27 C26 121.6(3) . . ?
C27 C28 C23 116.9(3) . . ?
O3 C32 N31 125.9(2) . . ?
O3 C32 N32 124.6(2) . . ?
N31 C32 N32 109.5(2) . . ?
C38 C33 N32 131.5(2) . . ?
C38 C33 C34 121.4(2) . . ?
N32 C33 C34 107.0(2) . . ?
C35 C34 C33 121.3(2) . . ?
C35 C34 N31 131.3(2) . . ?
C33 C34 N31 107.4(2) . . ?
C34 C35 C36 117.3(3) . . ?
C37 C36 C35 121.6(3) . . ?
C36 C37 C38 121.3(2) . . ?
C37 C38 C33 117.1(3) . . ?
C52 C51 C56 119.9(4) . . ?
C53 C52 C51 119.2(4) . . ?
C54 C53 C52 120.5(3) . . ?
C55 C54 C53 120.4(3) . . ?
C54 C55 C56 119.8(4) . . ?
C55 C56 C51 120.2(4) . . ?

loop_
_geom_bond_atom_site_label_1
_geom_bond_atom_site_label_2
_geom_bond_distance
_geom_bond_site_symmetry_2
_geom_bond_publ_flag
Zr O1 2.1508(17) . ?
Zr O2 2.1805(17) . ?
Zr O3 2.2059(17) . ?
Zr Cl2 2.4741(7) . ?
Zr Cl1 2.4936(8) . ?
Zr C3 2.512(3) . ?
Zr C2 2.515(3) . ?
Zr C4 2.541(3) . ?
Zr C1 2.542(3) . ?
Zr C5 2.568(3) . ?
B H1 1.11(2) . ?
B N31 1.543(3) . ?
B N21 1.546(3) . ?
B N11 1.547(3) . ?
N12 C12 1.355(3) . ?
N12 C13 1.388(3) . ?
N12 C11 1.449(3) . ?
N11 C12 1.348(3) . ?
N11 C14 1.408(3) . ?
N22 C22 1.364(3) . ?
N22 C23 1.385(3) . ?
N22 C21 1.452(3) . ?
N21 C22 1.351(3) . ?
N21 C24 1.400(3) . ?
N32 C32 1.363(3) . ?
N32 C33 1.388(3) . ?
N32 C31 1.449(3) . ?
N31 C32 1.353(3) . ?
N31 C34 1.403(3) . ?
O1 C12 1.274(3) . ?
O2 C22 1.268(3) . ?
O3 C32 1.265(3) . ?
C1 C5 1.395(4) . ?
C1 C2 1.406(4) . ?
C2 C3 1.405(4) . ?
C3 C4 1.400(4) . ?
C4 C5 1.400(4) . ?
C13 C18 1.383(4) . ?
C13 C14 1.391(4) . ?
C14 C15 1.381(4) . ?
C15 C16 1.388(4) . ?
C16 C17 1.389(4) . ?
C17 C18 1.384(4) . ?
C23 C28 1.382(3) . ?
C23 C24 1.394(3) . ?
C24 C25 1.383(4) . ?
C25 C26 1.392(4) . ?
C26 C27 1.394(4) . ?
C27 C28 1.376(4) . ?
C33 C38 1.387(3) . ?
C33 C34 1.392(3) . ?
C34 C35 1.378(3) . ?
C35 C36 1.387(4) . ?
C36 C37 1.384(4) . ?
C37 C38 1.386(4) . ?
C51 C52 1.377(5) . ?
C51 C56 1.380(6) . ?
C52 C53 1.375(5) . ?
C53 C54 1.365(4) . ?
C54 C55 1.365(4) . ?
C55 C56 1.367(5) . ?
